data_4112476
loop_
_publ_author_name
'Richard D. Adams'
'Burjor Captain'
'Wei Fu'
'Michael B. Hall'
'Josiah Manson'
'Mark D. Smith'
'Charles Edwin Webster'

_publ_section_title
;
 Bimetallic Cluster Complexes: The Synthesis, Structures, and Bonding of
 Ruthenium Carbonyl Cluster Complexes Containing Palladium and Platinum
 with the Bulky Tri-tert-butyl-phosphine Ligand
;
_journal_name_full 'Journal of the American Chemical Society'
_journal_page_first 5253
_journal_page_last 5267
_journal_paper_doi 10.1021/ja039541p
_journal_volume 126
_journal_year 2004
_chemical_formula_sum 'C60 H90 Mo N5'
_chemical_formula_weight 977.31
_chemical_name_common (1-AdNC)2Mo(N[iPr]Ar)3
_chemical_name_systematic
; 
 ? 
;
_space_group_IT_number 2
_symmetry_cell_setting triclinic
_symmetry_space_group_name_Hall '-P 1'
_symmetry_space_group_name_H-M 'P -1'
_atom_sites_solution_hydrogens geom
_atom_sites_solution_primary direct
_atom_sites_solution_secondary difmap
_audit_creation_method SHELXL-97
_cell_angle_alpha 91.598(2)
_cell_angle_beta 101.624(2)
_cell_angle_gamma 101.257(2)
_cell_formula_units_Z 2
_cell_length_a 10.6383(11)
_cell_length_b 10.9340(11)
_cell_length_c 24.980(3)
_cell_measurement_reflns_used 38
_cell_measurement_temperature 183(2)
_cell_measurement_theta_max 22.50
_cell_measurement_theta_min 2.00
_cell_volume 2784.5(5)
_computing_cell_refinement 'Bruker SMART'
_computing_data_collection 'Bruker SMART'
_computing_data_reduction 'Bruker SHELXTL'
_computing_molecular_graphics 'Bruker SHELXTL'
_computing_publication_material 'Bruker SHELXTL'
_computing_structure_refinement 'SHELXL-97 (Sheldrick, 1997)'
_computing_structure_solution 'SHELXS-97 (Sheldrick, 1990)'
_diffrn_ambient_temperature 193(2)
_diffrn_measured_fraction_theta_full 0.988
_diffrn_measured_fraction_theta_max 0.988
_diffrn_measurement_device_type 'CCD area detector'
_diffrn_measurement_method 'phi and omega scans'
_diffrn_radiation_monochromator graphite
_diffrn_radiation_source 'fine-focus sealed tube'
_diffrn_radiation_type MoK\a
_diffrn_radiation_wavelength 0.71073
_diffrn_reflns_av_R_equivalents 0.0689
_diffrn_reflns_av_sigmaI/netI 0.0806
_diffrn_reflns_limit_h_max 9
_diffrn_reflns_limit_h_min -11
_diffrn_reflns_limit_k_max 11
_diffrn_reflns_limit_k_min -11
_diffrn_reflns_limit_l_max 24
_diffrn_reflns_limit_l_min -26
_diffrn_reflns_number 10591
_diffrn_reflns_theta_full 22.50
_diffrn_reflns_theta_max 22.50
_diffrn_reflns_theta_min 2.00
_exptl_absorpt_coefficient_mu 0.276
_exptl_absorpt_correction_T_max 0.3918
_exptl_absorpt_correction_T_min 0.2828
_exptl_absorpt_correction_type empirical
_exptl_crystal_colour purple
_exptl_crystal_density_diffrn 1.166
_exptl_crystal_description block
_exptl_crystal_F_000 1054
_exptl_crystal_size_max 0.24
_exptl_crystal_size_mid 0.18
_exptl_crystal_size_min 0.15
_refine_diff_density_max 1.827
_refine_diff_density_min -1.450
_refine_diff_density_rms 0.116
_refine_ls_extinction_method none
_refine_ls_goodness_of_fit_ref 1.219
_refine_ls_hydrogen_treatment mixed
_refine_ls_matrix_type full
_refine_ls_number_parameters 595
_refine_ls_number_reflns 7199
_refine_ls_number_restraints 0
_refine_ls_restrained_S_all 1.219
_refine_ls_R_factor_all 0.1238
_refine_ls_R_factor_gt 0.1077
_refine_ls_shift/su_max 0.108
_refine_ls_shift/su_mean 0.023
_refine_ls_structure_factor_coef Fsqd
_refine_ls_weighting_details 'calc w=1/[\s^2^(Fo^2^)+(0.0712P)^2^+24.6213P] where P=(Fo^2^+2Fc^2^)/3'
_refine_ls_weighting_scheme calc
_refine_ls_wR_factor_gt 0.2495
_refine_ls_wR_factor_ref 0.2566
_reflns_number_gt 6210
_reflns_number_total 7199
_reflns_threshold_expression >2sigma(I)
_cod_data_source_file ja039541psi20031119_092007_1.cif
_cod_data_source_block 002245m
_cod_original_cell_volume 2784.4(5)
_cod_database_code 4112476

loop_
_symmetry_equiv_pos_as_xyz
'x, y, z'
'-x, -y, -z'

loop_
_atom_site_label
_atom_site_type_symbol
_atom_site_fract_x
_atom_site_fract_y
_atom_site_fract_z
_atom_site_U_iso_or_equiv
_atom_site_adp_type
_atom_site_occupancy
_atom_site_symmetry_multiplicity
_atom_site_calc_flag
_atom_site_refinement_flags
Mo1 Mo 0.65252(8) -0.40053(8) 0.72173(3) 0.0258(3) Uani 1 1 d .
N1 N 0.7309(8) -0.4256(8) 0.6519(3) 0.035(2) Uani 1 1 d .
N2 N 0.5448(7) -0.2706(7) 0.7163(3) 0.0322(19) Uani 1 1 d .
N3 N 0.6478(8) -0.4904(7) 0.7897(3) 0.039(2) Uani 1 1 d .
N4 N 0.4063(8) -0.6085(8) 0.6500(4) 0.045(2) Uani 1 1 d .
N5 N 0.9243(9) -0.2171(9) 0.7821(4) 0.049(2) Uani 1 1 d .
C11 C 0.7400(9) -0.5481(10) 0.6392(4) 0.038(2) Uani 1 1 d .
C12 C 0.7815(9) -0.6200(10) 0.6818(4) 0.040(3) Uani 1 1 d .
H12A H 0.8051 -0.5830 0.7173 0.048 Uiso 1 1 calc R
C13 C 0.7895(10) -0.7449(10) 0.6738(5) 0.045(3) Uani 1 1 d .
C14 C 0.7501(11) -0.7983(11) 0.6202(5) 0.055(3) Uani 1 1 d .
H14A H 0.7504 -0.8825 0.6139 0.065 Uiso 1 1 calc R
C15 C 0.7105(10) -0.7311(11) 0.5758(5) 0.048(3) Uani 1 1 d .
C16 C 0.7070(9) -0.6077(10) 0.5857(4) 0.040(3) Uani 1 1 d .
H16A H 0.6819 -0.5616 0.5561 0.048 Uiso 1 1 calc R
C17 C 0.7354(10) -0.3393(10) 0.6088(4) 0.042(3) Uani 1 1 d .
H17A H 0.7825 -0.3696 0.5829 0.051 Uiso 1 1 calc R
C18 C 0.8113(13) -0.2097(10) 0.6328(5) 0.060(3) Uani 1 1 d .
H18A H 0.8971 -0.2156 0.6524 0.090 Uiso 1 1 calc R
H18B H 0.7653 -0.1770 0.6574 0.090 Uiso 1 1 calc R
H18C H 0.8192 -0.1550 0.6037 0.090 Uiso 1 1 calc R
C19 C 0.5989(12) -0.3326(13) 0.5773(5) 0.063(4) Uani 1 1 d .
H19A H 0.5531 -0.4146 0.5620 0.095 Uiso 1 1 calc R
H19B H 0.6061 -0.2775 0.5483 0.095 Uiso 1 1 calc R
H19C H 0.5514 -0.3015 0.6016 0.095 Uiso 1 1 calc R
C21 C 0.4037(9) -0.3115(9) 0.7064(4) 0.035(2) Uani 1 1 d .
C22 C 0.3446(10) -0.3695(9) 0.7458(5) 0.042(3) Uani 1 1 d .
H22A H 0.3958 -0.3767 0.7799 0.051 Uiso 1 1 calc R
C23 C 0.2095(11) -0.4178(10) 0.7359(5) 0.049(3) Uani 1 1 d .
C24 C 0.1333(11) -0.4058(11) 0.6843(5) 0.052(3) Uani 1 1 d .
H24A H 0.0435 -0.4382 0.6772 0.062 Uiso 1 1 calc R
C25 C 0.1884(10) -0.3470(10) 0.6439(5) 0.045(3) Uani 1 1 d .
C26 C 0.3248(10) -0.2996(10) 0.6552(5) 0.047(3) Uani 1 1 d .
H26A H 0.3633 -0.2599 0.6283 0.056 Uiso 1 1 calc R
C27 C 0.5910(10) -0.1372(9) 0.7357(5) 0.042(3) Uani 1 1 d .
H27A H 0.6842 -0.1152 0.7345 0.050 Uiso 1 1 calc R
C28 C 0.5808(12) -0.1104(11) 0.7940(5) 0.060(3) Uani 1 1 d .
H28A H 0.6255 -0.1636 0.8174 0.090 Uiso 1 1 calc R
H28B H 0.4902 -0.1260 0.7963 0.090 Uiso 1 1 calc R
H28C H 0.6203 -0.0245 0.8054 0.090 Uiso 1 1 calc R
C29 C 0.5216(12) -0.0507(10) 0.6984(6) 0.068(4) Uani 1 1 d .
H29A H 0.5285 -0.0676 0.6613 0.102 Uiso 1 1 calc R
H29B H 0.5620 0.0348 0.7101 0.102 Uiso 1 1 calc R
H29C H 0.4308 -0.0653 0.7005 0.102 Uiso 1 1 calc R
C31 C 0.7490(10) -0.4578(9) 0.8398(4) 0.039(3) Uani 1 1 d .
C32 C 0.7413(12) -0.3646(10) 0.8773(4) 0.049(3) Uani 1 1 d .
H32A H 0.6722 -0.3229 0.8700 0.059 Uiso 1 1 calc R
C33 C 0.8360(12) -0.3328(10) 0.9257(4) 0.049(3) Uani 1 1 d .
C34 C 0.9372(12) -0.3980(11) 0.9354(5) 0.052(3) Uani 1 1 d .
H34A H 1.0000 -0.3780 0.9678 0.063 Uiso 1 1 calc R
C35 C 0.9492(10) -0.4903(10) 0.8997(4) 0.041(3) Uani 1 1 d .
C36 C 0.8532(10) -0.5198(10) 0.8506(4) 0.039(2) Uani 1 1 d .
H36A H 0.8595 -0.5810 0.8252 0.046 Uiso 1 1 calc R
C37 C 0.5390(10) -0.5979(9) 0.7953(4) 0.041(3) Uani 1 1 d .
H37A H 0.4622 -0.5942 0.7666 0.049 Uiso 1 1 calc R
C38 C 0.4989(11) -0.5931(11) 0.8498(5) 0.053(3) Uani 1 1 d .
H38A H 0.4724 -0.5155 0.8553 0.079 Uiso 1 1 calc R
H38B H 0.5717 -0.5994 0.8786 0.079 Uiso 1 1 calc R
H38C H 0.4271 -0.6614 0.8502 0.079 Uiso 1 1 calc R
C39 C 0.5791(12) -0.7244(10) 0.7858(6) 0.059(3) Uani 1 1 d .
H39A H 0.6052 -0.7271 0.7513 0.088 Uiso 1 1 calc R
H39B H 0.5059 -0.7917 0.7856 0.088 Uiso 1 1 calc R
H39C H 0.6509 -0.7327 0.8147 0.088 Uiso 1 1 calc R
C41 C 0.4895(10) -0.5344(10) 0.6764(4) 0.036(2) Uani 1 1 d .
C42 C 0.3099(10) -0.7097(9) 0.6206(4) 0.037(2) Uani 1 1 d .
C43 C 0.3697(13) -0.8246(12) 0.6175(6) 0.073(4) Uani 1 1 d .
H43A H 0.4024 -0.8474 0.6542 0.087 Uiso 1 1 calc R
H43B H 0.4426 -0.8066 0.5991 0.087 Uiso 1 1 calc R
C44 C 0.1966(14) -0.7337(14) 0.6499(7) 0.084(5) Uani 1 1 d .
H44A H 0.1593 -0.6598 0.6512 0.101 Uiso 1 1 calc R
H44B H 0.2263 -0.7551 0.6871 0.101 Uiso 1 1 calc R
C45 C 0.2622(16) -0.6718(15) 0.5639(6) 0.085(4) Uani 1 1 d .
H45A H 0.3346 -0.6518 0.5453 0.101 Uiso 1 1 calc R
H45B H 0.2241 -0.5986 0.5658 0.101 Uiso 1 1 calc R
C46 C 0.2568(14) -0.9411(14) 0.5836(6) 0.077(4) Uani 1 1 d .
H46A H 0.2914 -1.0173 0.5810 0.092 Uiso 1 1 calc R
C47 C 0.2221(15) -0.8925(13) 0.5300(6) 0.073(4) Uani 1 1 d .
H47A H 0.1675 -0.9599 0.5047 0.087 Uiso 1 1 calc R
H47B H 0.3016 -0.8639 0.5167 0.087 Uiso 1 1 calc R
C48 C 0.1521(16) -0.7888(15) 0.5304(6) 0.084(5) Uani 1 1 d .
H48A H 0.1184 -0.7684 0.4930 0.101 Uiso 1 1 calc R
C49 C 0.0501(16) -0.8013(17) 0.5624(8) 0.100(6) Uani 1 1 d .
H49A H -0.0284 -0.8567 0.5418 0.120 Uiso 1 1 calc R
H49B H 0.0290 -0.7201 0.5679 0.120 Uiso 1 1 calc R
C51 C 0.8258(10) -0.2792(10) 0.7601(4) 0.039(3) Uani 1 1 d .
C52 C 1.0303(9) -0.1186(9) 0.8112(4) 0.037(2) Uani 1 1 d .
C53 C 0.9735(12) -0.0386(12) 0.8469(6) 0.072(4) Uani 1 1 d .
H53A H 0.9297 -0.0901 0.8715 0.086 Uiso 1 1 calc R
H53B H 0.9098 0.0010 0.8242 0.086 Uiso 1 1 calc R
C54 C 1.0918(15) -0.0344(13) 0.7705(5) 0.076(4) Uani 1 1 d .
H54A H 1.1290 -0.0835 0.7473 0.091 Uiso 1 1 calc R
H54B H 1.0249 0.0007 0.7474 0.091 Uiso 1 1 calc R
C55 C 1.1336(13) -0.1739(12) 0.8465(6) 0.078(4) Uani 1 1 d .
H55A H 1.1682 -0.2270 0.8239 0.093 Uiso 1 1 calc R
H55B H 1.0953 -0.2249 0.8726 0.093 Uiso 1 1 calc R
C56 C 1.0895(14) 0.0639(13) 0.8810(6) 0.073(4) Uani 1 1 d .
H56A H 1.0551 0.1125 0.9061 0.088 Uiso 1 1 calc R
C57 C 1.1910(15) 0.0046(15) 0.9131(6) 0.085(5) Uani 1 1 d .
H57A H 1.2615 0.0687 0.9339 0.102 Uiso 1 1 calc R
H57B H 1.1534 -0.0483 0.9388 0.102 Uiso 1 1 calc R
C58 C 1.2435(15) -0.0705(13) 0.8769(7) 0.085(5) Uani 1 1 d .
H58A H 1.3125 -0.1071 0.8987 0.101 Uiso 1 1 calc R
C59 C 1.3004(12) 0.0133(14) 0.8364(7) 0.078(4) Uani 1 1 d .
H59A H 1.3705 0.0792 0.8562 0.093 Uiso 1 1 calc R
H59B H 1.3372 -0.0352 0.8128 0.093 Uiso 1 1 calc R
C61 C 0.560(2) 0.355(3) 1.0462(10) 0.171(12) Uani 1 1 d .
H61A H 0.4742 0.3539 1.0533 0.257 Uiso 1 1 calc R
H61B H 0.5956 0.4372 1.0364 0.257 Uiso 1 1 calc R
H61C H 0.6160 0.3352 1.0784 0.257 Uiso 1 1 calc R
C62 C 0.550(2) 0.263(2) 1.0008(8) 0.118(7) Uani 1 1 d .
H62A H 0.5095 0.1821 1.0108 0.142 Uiso 1 1 calc R
H62B H 0.4909 0.2842 0.9691 0.142 Uiso 1 1 calc R
C63 C 0.6704(14) 0.2517(17) 0.9848(6) 0.083(4) Uani 1 1 d .
H63A H 0.7350 0.2467 1.0177 0.100 Uiso 1 1 calc R
H63B H 0.7020 0.3277 0.9682 0.100 Uiso 1 1 calc R
C64 C 0.6645(16) 0.1454(17) 0.9467(7) 0.094(5) Uani 1 1 d .
H64A H 0.6339 0.0696 0.9636 0.113 Uiso 1 1 calc R
H64B H 0.5985 0.1497 0.9142 0.113 Uiso 1 1 calc R
C65 C 0.7840(17) 0.1329(17) 0.9293(7) 0.100(5) Uani 1 1 d .
H65A H 0.7663 0.0603 0.9043 0.150 Uiso 1 1 calc R
H65B H 0.8497 0.1243 0.9607 0.150 Uiso 1 1 calc R
H65C H 0.8148 0.2059 0.9113 0.150 Uiso 1 1 calc R
C131 C 0.8413(12) -0.8149(12) 0.7211(5) 0.063(3) Uani 1 1 d .
H13A H 0.8409 -0.8986 0.7084 0.094 Uiso 1 1 calc R
H13B H 0.7868 -0.8174 0.7476 0.094 Uiso 1 1 calc R
H13C H 0.9293 -0.7736 0.7378 0.094 Uiso 1 1 calc R
C151 C 0.6718(12) -0.7899(12) 0.5196(5) 0.064(4) Uani 1 1 d .
H15A H 0.6474 -0.7295 0.4945 0.095 Uiso 1 1 calc R
H15B H 0.5986 -0.8584 0.5172 0.095 Uiso 1 1 calc R
H15C H 0.7441 -0.8203 0.5104 0.095 Uiso 1 1 calc R
C231 C 0.1500(13) -0.4887(12) 0.7780(5) 0.063(3) Uani 1 1 d .
H23A H 0.2162 -0.4872 0.8106 0.095 Uiso 1 1 calc R
H23B H 0.1140 -0.5737 0.7640 0.095 Uiso 1 1 calc R
H23C H 0.0817 -0.4508 0.7865 0.095 Uiso 1 1 calc R
C251 C 0.1052(11) -0.3382(14) 0.5888(6) 0.072(4) Uani 1 1 d .
H25A H 0.0157 -0.3760 0.5885 0.108 Uiso 1 1 calc R
H25B H 0.1353 -0.3811 0.5614 0.108 Uiso 1 1 calc R
H25C H 0.1112 -0.2519 0.5812 0.108 Uiso 1 1 calc R
C331 C 0.8243(14) -0.2349(13) 0.9661(5) 0.075(4) Uani 1 1 d .
H33A H 0.8970 -0.2244 0.9968 0.112 Uiso 1 1 calc R
H33B H 0.7438 -0.2598 0.9784 0.112 Uiso 1 1 calc R
H33C H 0.8245 -0.1573 0.9490 0.112 Uiso 1 1 calc R
C351 C 1.0625(12) -0.5574(13) 0.9106(5) 0.067(4) Uani 1 1 d .
H35A H 1.1187 -0.5261 0.9453 0.101 Uiso 1 1 calc R
H35B H 1.1112 -0.5432 0.8822 0.101 Uiso 1 1 calc R
H35C H 1.0293 -0.6454 0.9113 0.101 Uiso 1 1 calc R
C410 C 0.0878(16) -0.8496(16) 0.6151(7) 0.090(5) Uani 1 1 d .
H41A H 0.0120 -0.8687 0.6324 0.107 Uiso 1 1 calc R
C411 C 0.1527(16) -0.9571(15) 0.6166(7) 0.088(5) Uani 1 1 d .
H41B H 0.0875 -1.0322 0.6026 0.106 Uiso 1 1 calc R
H41C H 0.1917 -0.9679 0.6543 0.106 Uiso 1 1 calc R
C510 C 1.1978(13) 0.0697(13) 0.8025(6) 0.074(4) Uani 1 1 d .
H51A H 1.2362 0.1251 0.7773 0.089 Uiso 1 1 calc R
C511 C 1.1368(17) 0.1453(13) 0.8410(6) 0.086(5) Uani 1 1 d .
H51B H 1.2024 0.2160 0.8597 0.103 Uiso 1 1 calc R
H51C H 1.0648 0.1768 0.8195 0.103 Uiso 1 1 calc R

loop_
_atom_site_aniso_label
_atom_site_aniso_U_11
_atom_site_aniso_U_22
_atom_site_aniso_U_33
_atom_site_aniso_U_23
_atom_site_aniso_U_13
_atom_site_aniso_U_12
Mo1 0.0201(4) 0.0215(4) 0.0308(5) 0.0022(3) 0.0014(3) -0.0038(3)
N1 0.032(5) 0.042(5) 0.028(4) 0.007(4) 0.006(4) -0.003(4)
N2 0.024(4) 0.027(4) 0.039(5) 0.008(4) 0.004(4) -0.007(3)
N3 0.030(5) 0.034(5) 0.045(5) 0.004(4) 0.014(4) -0.016(4)
N4 0.031(5) 0.044(5) 0.049(6) -0.008(5) -0.001(4) -0.007(5)
N5 0.039(6) 0.053(6) 0.048(6) -0.006(5) 0.009(5) -0.010(5)
C11 0.030(6) 0.046(7) 0.035(6) 0.000(5) 0.007(5) 0.004(5)
C12 0.027(5) 0.048(7) 0.042(6) 0.009(5) 0.004(5) 0.006(5)
C13 0.037(6) 0.042(7) 0.057(8) 0.013(6) 0.008(5) 0.011(5)
C14 0.039(7) 0.047(7) 0.076(9) 0.001(7) 0.011(6) 0.006(6)
C15 0.029(6) 0.052(7) 0.059(8) -0.009(6) 0.003(5) 0.004(5)
C16 0.023(5) 0.051(7) 0.045(7) 0.007(5) 0.001(5) 0.012(5)
C17 0.046(6) 0.045(6) 0.036(6) 0.011(5) 0.010(5) 0.005(5)
C18 0.083(9) 0.044(7) 0.060(8) 0.018(6) 0.042(7) -0.003(6)
C19 0.056(8) 0.089(10) 0.054(8) 0.031(7) 0.015(6) 0.029(7)
C21 0.026(5) 0.033(6) 0.044(6) -0.003(5) 0.005(5) 0.005(4)
C22 0.039(6) 0.035(6) 0.053(7) 0.006(5) 0.008(5) 0.006(5)
C23 0.039(7) 0.043(7) 0.064(8) -0.001(6) 0.021(6) -0.003(5)
C24 0.027(6) 0.053(7) 0.073(9) 0.005(6) 0.010(6) 0.002(5)
C25 0.028(6) 0.044(6) 0.061(7) 0.005(6) 0.003(5) 0.007(5)
C26 0.044(7) 0.037(6) 0.059(8) 0.017(5) 0.013(6) 0.002(5)
C27 0.035(6) 0.020(5) 0.066(8) 0.001(5) 0.009(5) -0.001(4)
C28 0.061(8) 0.036(7) 0.072(9) -0.022(6) 0.006(7) -0.006(6)
C29 0.052(8) 0.033(7) 0.103(11) 0.004(7) -0.013(7) 0.002(6)
C31 0.043(6) 0.037(6) 0.030(6) 0.007(5) 0.003(5) -0.005(5)
C32 0.055(7) 0.040(6) 0.045(7) 0.002(5) 0.007(6) -0.004(5)
C33 0.058(8) 0.043(7) 0.035(6) 0.005(5) 0.000(6) -0.004(6)
C34 0.050(7) 0.060(8) 0.037(7) 0.010(6) 0.000(6) -0.003(6)
C35 0.041(6) 0.041(6) 0.034(6) 0.015(5) -0.003(5) 0.001(5)
C36 0.035(6) 0.039(6) 0.041(6) 0.006(5) 0.011(5) 0.002(5)
C37 0.032(6) 0.040(6) 0.042(6) 0.011(5) 0.007(5) -0.013(5)
C38 0.053(7) 0.048(7) 0.051(7) 0.006(6) 0.015(6) -0.008(6)
C39 0.055(8) 0.026(6) 0.087(10) 0.006(6) 0.011(7) -0.008(5)
C41 0.025(6) 0.037(6) 0.044(6) 0.003(5) 0.006(5) 0.005(5)
C42 0.040(6) 0.035(6) 0.033(6) -0.005(5) 0.004(5) 0.007(5)
C43 0.056(8) 0.056(8) 0.098(11) 0.012(8) 0.010(8) -0.002(7)
C44 0.064(9) 0.067(9) 0.109(12) -0.014(9) 0.028(9) -0.025(7)
C45 0.092(11) 0.083(11) 0.070(10) 0.005(8) 0.006(8) 0.006(9)
C46 0.075(10) 0.075(10) 0.084(11) -0.012(8) 0.019(8) 0.023(8)
C47 0.082(10) 0.075(10) 0.059(9) -0.007(7) 0.017(8) 0.009(8)
C48 0.080(11) 0.097(12) 0.067(10) 0.013(9) -0.010(8) 0.027(9)
C49 0.060(10) 0.094(13) 0.135(17) -0.026(12) -0.009(11) 0.025(9)
C51 0.032(6) 0.042(6) 0.042(6) 0.004(5) 0.009(5) 0.000(5)
C52 0.023(5) 0.032(6) 0.047(6) 0.000(5) -0.001(5) -0.010(4)
C53 0.048(8) 0.058(8) 0.093(11) -0.016(7) 0.005(7) -0.013(6)
C54 0.087(10) 0.071(9) 0.054(8) 0.016(7) 0.012(7) -0.020(8)
C55 0.061(9) 0.055(8) 0.090(11) 0.012(7) -0.025(8) -0.011(7)
C56 0.063(9) 0.064(9) 0.078(10) -0.023(8) 0.008(8) -0.009(7)
C57 0.073(10) 0.079(11) 0.070(10) 0.011(8) -0.019(8) -0.030(8)
C58 0.071(10) 0.061(9) 0.091(11) -0.009(9) -0.046(9) 0.010(8)
C59 0.032(7) 0.078(10) 0.108(12) -0.014(9) 0.014(8) -0.020(7)
C61 0.089(15) 0.26(3) 0.15(2) -0.09(2) 0.031(14) 0.032(17)
C62 0.108(16) 0.161(19) 0.082(13) 0.016(13) 0.015(11) 0.023(14)
C63 0.055(9) 0.115(13) 0.073(10) 0.010(10) 0.000(8) 0.014(9)
C64 0.072(11) 0.106(13) 0.091(12) 0.010(11) 0.000(9) 0.000(10)
C65 0.097(13) 0.117(14) 0.091(12) 0.011(10) 0.033(10) 0.020(11)
C131 0.052(8) 0.053(8) 0.082(9) 0.009(7) 0.006(7) 0.017(6)
C151 0.056(8) 0.068(9) 0.066(9) -0.012(7) 0.001(7) 0.025(7)
C231 0.059(8) 0.065(8) 0.066(9) 0.008(7) 0.020(7) 0.001(7)
C251 0.031(7) 0.092(10) 0.083(10) 0.021(8) -0.009(6) 0.009(7)
C331 0.078(10) 0.082(10) 0.058(8) -0.019(7) 0.006(7) 0.013(8)
C351 0.054(8) 0.084(10) 0.061(8) 0.018(7) 0.003(7) 0.016(7)
C410 0.069(10) 0.101(13) 0.103(13) 0.004(10) 0.045(10) 0.000(9)
C411 0.090(12) 0.071(10) 0.104(13) 0.005(9) 0.039(10) -0.001(9)
C510 0.058(9) 0.080(10) 0.065(9) 0.027(8) 0.012(7) -0.035(8)
C511 0.120(13) 0.042(8) 0.088(11) 0.012(8) 0.004(10) 0.019(9)

loop_
_atom_type_symbol
_atom_type_description
_atom_type_scat_dispersion_real
_atom_type_scat_dispersion_imag
_atom_type_scat_source
C C 0.0033 0.0016 'International Tables Vol C Tables 4.2.6.8 and 6.1.1.4'
H H 0.0000 0.0000 'International Tables Vol C Tables 4.2.6.8 and 6.1.1.4'
N N 0.0061 0.0033 'International Tables Vol C Tables 4.2.6.8 and 6.1.1.4'
Mo Mo -1.6832 0.6857 'International Tables Vol C Tables 4.2.6.8 and 6.1.1.4'

loop_
_geom_angle_atom_site_label_1
_geom_angle_atom_site_label_2
_geom_angle_atom_site_label_3
_geom_angle
N2 Mo1 N3 111.6(3)
N2 Mo1 C51 94.7(4)
N3 Mo1 C51 90.8(4)
N2 Mo1 N1 114.1(3)
N3 Mo1 N1 133.9(3)
C51 Mo1 N1 90.7(4)
N2 Mo1 C41 90.7(3)
N3 Mo1 C41 91.6(4)
C51 Mo1 C41 172.8(4)
N1 Mo1 C41 82.7(3)
C11 N1 C17 117.3(8)
C11 N1 Mo1 115.0(6)
C17 N1 Mo1 124.6(7)
C21 N2 C27 113.5(8)
C21 N2 Mo1 117.9(6)
C27 N2 Mo1 126.5(6)
C31 N3 C37 113.0(8)
C31 N3 Mo1 123.2(6)
C37 N3 Mo1 123.8(6)
C41 N4 C42 173.9(11)
C51 N5 C52 167.1(11)
N1 C11 C12 118.6(9)
N1 C11 C16 124.9(9)
C12 C11 C16 116.5(10)
C11 C12 C13 123.2(10)
C14 C13 C12 116.8(10)
C14 C13 C131 122.7(11)
C12 C13 C131 120.4(11)
C13 C14 C15 122.7(11)
C16 C15 C14 118.2(11)
C16 C15 C151 120.5(11)
C14 C15 C151 121.3(11)
C15 C16 C11 122.4(10)
N1 C17 C18 110.1(9)
N1 C17 C19 112.1(9)
C18 C17 C19 110.6(10)
C22 C21 C26 118.5(9)
C22 C21 N2 120.7(9)
C26 C21 N2 120.7(9)
C21 C22 C23 121.8(10)
C22 C23 C24 118.5(10)
C22 C23 C231 120.4(11)
C24 C23 C231 120.9(10)
C25 C24 C23 121.5(10)
C24 C25 C26 118.5(10)
C24 C25 C251 120.3(10)
C26 C25 C251 121.1(11)
C21 C26 C25 121.1(10)
N2 C27 C28 113.4(9)
N2 C27 C29 112.7(9)
C28 C27 C29 109.5(10)
C36 C31 C32 119.6(10)
C36 C31 N3 120.6(9)
C32 C31 N3 119.9(10)
C31 C32 C33 120.9(11)
C34 C33 C32 117.9(11)
C34 C33 C331 122.0(11)
C32 C33 C331 120.1(12)
C35 C34 C33 123.4(11)
C34 C35 C36 117.8(10)
C34 C35 C351 122.2(10)
C36 C35 C351 120.0(10)
C31 C36 C35 120.5(10)
N3 C37 C38 113.5(8)
N3 C37 C39 110.3(8)
C38 C37 C39 109.5(9)
N4 C41 Mo1 175.9(9)
N4 C42 C45 108.4(10)
N4 C42 C43 109.7(9)
C45 C42 C43 110.1(10)
N4 C42 C44 108.0(9)
C45 C42 C44 109.2(11)
C43 C42 C44 111.4(11)
C42 C43 C46 109.1(10)
C42 C44 C410 106.8(11)
C42 C45 C48 107.9(11)
C47 C46 C411 115.6(14)
C47 C46 C43 102.3(12)
C411 C46 C43 103.4(12)
C46 C47 C48 113.7(12)
C49 C48 C47 117.0(15)
C49 C48 C45 102.3(13)
C47 C48 C45 104.7(12)
C48 C49 C410 113.2(13)
N5 C51 Mo1 176.7(10)
N5 C52 C55 110.3(9)
N5 C52 C53 108.1(8)
C55 C52 C53 109.6(11)
N5 C52 C54 110.7(9)
C55 C52 C54 109.8(11)
C53 C52 C54 108.3(10)
C52 C53 C56 108.2(10)
C510 C54 C52 109.0(10)
C52 C55 C58 109.9(11)
C57 C56 C511 113.6(13)
C57 C56 C53 110.5(12)
C511 C56 C53 105.5(12)
C58 C57 C56 110.6(13)
C57 C58 C59 108.9(12)
C57 C58 C55 109.0(14)
C59 C58 C55 110.1(12)
C510 C59 C58 110.8(11)
C63 C62 C61 117.0(18)
C62 C63 C64 117.0(16)
C65 C64 C63 118.0(15)
C49 C410 C411 117.1(15)
C49 C410 C44 103.4(14)
C411 C410 C44 106.1(14)
C410 C411 C46 112.3(13)
C59 C510 C54 108.6(12)
C59 C510 C511 109.1(12)
C54 C510 C511 109.1(12)
C56 C511 C510 109.2(11)

loop_
_geom_bond_atom_site_label_1
_geom_bond_atom_site_label_2
_geom_bond_distance
Mo1 N2 1.983(8)
Mo1 N3 1.990(8)
Mo1 C51 2.083(11)
Mo1 N1 2.112(8)
Mo1 C41 2.135(11)
N1 C11 1.395(13)
N1 C17 1.454(13)
N2 C21 1.448(12)
N2 C27 1.480(12)
N3 C31 1.462(13)
N3 C37 1.511(12)
N4 C41 1.153(12)
N4 C42 1.422(13)
N5 C51 1.153(13)
N5 C52 1.454(13)
C11 C12 1.391(14)
C11 C16 1.418(14)
C12 C13 1.396(15)
C13 C14 1.395(16)
C13 C131 1.497(16)
C14 C15 1.386(17)
C15 C16 1.374(15)
C15 C151 1.473(16)
C17 C18 1.527(15)
C17 C19 1.522(15)
C21 C22 1.376(14)
C21 C26 1.406(15)
C22 C23 1.400(15)
C23 C24 1.401(17)
C23 C231 1.494(16)
C24 C25 1.380(16)
C25 C26 1.410(15)
C25 C251 1.495(16)
C27 C28 1.507(16)
C27 C29 1.533(15)
C31 C36 1.394(14)
C31 C32 1.389(15)
C32 C33 1.396(15)
C33 C34 1.389(16)
C33 C331 1.490(17)
C34 C35 1.370(16)
C35 C36 1.414(14)
C35 C351 1.513(16)
C37 C38 1.509(15)
C37 C39 1.550(15)
C42 C45 1.504(17)
C42 C43 1.522(16)
C42 C44 1.516(17)
C43 C46 1.648(19)
C44 C410 1.63(2)
C45 C48 1.63(2)
C46 C47 1.46(2)
C46 C411 1.50(2)
C47 C48 1.47(2)
C48 C49 1.46(2)
C49 C410 1.44(2)
C52 C55 1.500(16)
C52 C53 1.519(17)
C52 C54 1.547(16)
C53 C56 1.577(17)
C54 C510 1.514(18)
C55 C58 1.517(17)
C56 C57 1.48(2)
C56 C511 1.46(2)
C57 C58 1.46(2)
C58 C59 1.52(2)
C59 C510 1.49(2)
C61 C62 1.47(3)
C62 C63 1.45(2)
C63 C64 1.46(2)
C64 C65 1.45(2)
C410 C411 1.47(2)
C510 C511 1.56(2)
